data_4033478
loop_
_publ_author_name
'Tatsuta, Kuniaki'
'Sekine, Daisuke'
'Hayama, Shinichi'
'Kataoka, Yasuhiro'
'Hayashi, Shinya'
'Hosokawa, Seijiro'

_publ_section_title
;
 Total Synthesis and Structural Determination of XR774, a Tyrosine Kinase
 Inhibitor.
;
_journal_issue 13
_journal_name_full 'The Journal of organic chemistry'
_journal_page_first 7010
_journal_page_last 7018
_journal_paper_doi 10.1021/acs.joc.7b02997
_journal_volume 83
_journal_year 2018
_chemical_formula_moiety 'C21 H18 O5'
_chemical_formula_sum 'C21 H18 O5'
_chemical_formula_weight 350.47
_space_group_crystal_system triclinic
_space_group_IT_number 2
_space_group_name_Hall '-P 1'
_space_group_name_H-M_alt 'P -1'
_symmetry_space_group_name_Hall '-P 1'
_symmetry_space_group_name_H-M 'P -1'
_atom_sites_solution_hydrogens geom
_atom_sites_solution_primary direct
_atom_sites_solution_secondary difmap
_cell_angle_alpha 113.612(2)
_cell_angle_beta 97.664(4)
_cell_angle_gamma 93.996(4)
_cell_formula_units_Z 2
_cell_length_a 7.5830(8)
_cell_length_b 10.4504(9)
_cell_length_c 11.0381(9)
_cell_measurement_reflns_used 5241
_cell_measurement_temperature 173
_cell_measurement_theta_max 27.45
_cell_measurement_theta_min 3.12
_cell_volume 786.99(13)
_computing_cell_refinement 'RAPID AUTO'
_computing_data_collection 'RAPID AUTO (Rigaku, ????)'
_computing_data_reduction 'RAPID AUTO'
_computing_molecular_graphics 'CrystalStructure 4.2'
_computing_publication_material 'CrystalStructure 4.2 (Rigaku, 2015)'
_computing_structure_refinement 'SHELXL Version 2014/6 (Sheldrick, 2008)'
_computing_structure_solution 'SIR92 (Altomare, et al., 1994)'
_diffrn_ambient_temperature 173
_diffrn_detector_area_resol_mean 10.000
_diffrn_measured_fraction_theta_full 0.998
_diffrn_measured_fraction_theta_max 0.985
_diffrn_measurement_device_type 'Rigaku R-AXIS RAPID'
_diffrn_measurement_method \w
_diffrn_radiation_type 'Mo K\a'
_diffrn_radiation_wavelength 0.71075
_diffrn_reflns_av_R_equivalents 0.0291
_diffrn_reflns_Laue_measured_fraction_full 0.998
_diffrn_reflns_Laue_measured_fraction_max 0.985
_diffrn_reflns_limit_h_max 9
_diffrn_reflns_limit_h_min -9
_diffrn_reflns_limit_k_max 13
_diffrn_reflns_limit_k_min -13
_diffrn_reflns_limit_l_max 14
_diffrn_reflns_limit_l_min -13
_diffrn_reflns_number 7788
_diffrn_reflns_point_group_measured_fraction_full 0.998
_diffrn_reflns_point_group_measured_fraction_max 0.985
_diffrn_reflns_theta_full 25.242
_diffrn_reflns_theta_max 27.483
_diffrn_reflns_theta_min 3.114
_diffrn_standards_number 0
_exptl_absorpt_coefficient_mu 0.106
_exptl_absorpt_correction_T_max 0.988
_exptl_absorpt_correction_T_min 0.682
_exptl_absorpt_correction_type multi-scan
_exptl_absorpt_process_details 'ABSCOR (Rigaku, 1995)'
_exptl_crystal_colour yellow
_exptl_crystal_density_diffrn 1.479
_exptl_crystal_density_method 'not measured'
_exptl_crystal_description block
_exptl_crystal_F_000 416.00
_exptl_crystal_size_max 0.100
_exptl_crystal_size_mid 0.100
_exptl_crystal_size_min 0.100
_refine_diff_density_max 0.58
_refine_diff_density_min -0.35
_refine_ls_extinction_method none
_refine_ls_goodness_of_fit_ref 1.137
_refine_ls_hydrogen_treatment constr
_refine_ls_number_parameters 235
_refine_ls_number_reflns 3570
_refine_ls_number_restraints 0
_refine_ls_R_factor_all 0.0830
_refine_ls_R_factor_gt 0.0487
_refine_ls_shift/su_max 0.000
_refine_ls_structure_factor_coef Fsqd
_refine_ls_weighting_details 'w = 1/[\s^2^(Fo^2^)+(0.0599P)^2^+0.3636P] where P=(Fo^2^+2Fc^2^)/3'
_refine_ls_weighting_scheme calc
_refine_ls_wR_factor_gt 0.1189
_refine_ls_wR_factor_ref 0.1502
_reflns_Friedel_coverage 0.000
_reflns_number_gt 2348
_reflns_number_total 3570
_reflns_threshold_expression F^2^>2.0\s(F^2^)
_cod_data_source_file jo7b02997_si_003.cif
_cod_data_source_block 20160107-hayama
_cod_depositor_comments 'Adding full bibliography for 4033477--4033481.cif.'
_cod_database_code 4033478
_shelxl_version_number 2014/6

loop_
_space_group_symop_id
_space_group_symop_operation_xyz
1 +X,+Y,+Z
2 -X,-Y,-Z

loop_
_atom_site_label
_atom_site_type_symbol
_atom_site_fract_x
_atom_site_fract_y
_atom_site_fract_z
_atom_site_U_iso_or_equiv
_atom_site_adp_type
_atom_site_occupancy
_atom_site_site_symmetry_order
_atom_site_calc_flag
_atom_site_refinement_flags_posn
_atom_site_refinement_flags_adp
O1 O 0.1970(2) 0.11154(15) 0.24509(15) 0.0310(4) Uani 1 1 d . .
O2 O -0.2812(2) 0.41346(18) 0.47151(15) 0.0390(4) Uani 1 1 d . .
H2 H -0.2225 0.3493 0.4747 0.047 Uiso 1 1 calc R U
O3 O 0.4307(2) 0.07804(18) -0.34657(16) 0.0373(4) Uani 1 1 d . .
H3 H 0.3581 0.0881 -0.4056 0.045 Uiso 1 1 calc R U
O4 O -0.1131(2) 0.19489(18) 0.36861(16) 0.0387(4) Uani 1 1 d . .
H4 H -0.0389 0.1821 0.4250 0.046 Uiso 1 1 calc R U
O5 O 0.1214(2) 0.14293(18) -0.44560(15) 0.0370(4) Uani 1 1 d . .
C6 C 0.3620(3) 0.1164(2) -0.2315(2) 0.0286(5) Uani 1 1 d . .
C7 C 0.0725(3) 0.1669(2) -0.3358(2) 0.0278(5) Uani 1 1 d . .
C8 C 0.4008(3) 0.1529(2) 0.0025(2) 0.0309(5) Uani 1 1 d . .
H8 H 0.4714 0.1481 0.0780 0.037 Uiso 1 1 calc R U
C9 C 0.2359(3) 0.2026(2) 0.0135(2) 0.0285(5) Uani 1 1 d . .
C10 C 0.3495(3) 0.1980(3) 0.3394(2) 0.0348(5) Uani 1 1 d . .
H10A H 0.4287 0.1388 0.3640 0.042 Uiso 1 1 calc R U
H10B H 0.4146 0.2509 0.2993 0.042 Uiso 1 1 calc R U
H10C H 0.3105 0.2641 0.4199 0.042 Uiso 1 1 calc R U
C11 C -0.0227(3) 0.2754(2) -0.0677(2) 0.0267(5) Uani 1 1 d . .
C12 C 0.0678(3) 0.1824(2) 0.1989(2) 0.0284(5) Uani 1 1 d . .
H12 H -0.0279 0.1081 0.1312 0.034 Uiso 1 1 calc R U
C13 C 0.1365(3) 0.2086(2) -0.0994(2) 0.0264(5) Uani 1 1 d . .
C14 C -0.0230(3) 0.2761(2) 0.3120(2) 0.0276(5) Uani 1 1 d . .
H14 H 0.0730 0.3454 0.3842 0.033 Uiso 1 1 calc R U
C15 C 0.4630(3) 0.1100(2) -0.1195(2) 0.0304(5) Uani 1 1 d . .
H15 H 0.5758 0.0760 -0.1262 0.037 Uiso 1 1 calc R U
C16 C -0.0234(3) 0.3137(2) 0.0659(2) 0.0278(5) Uani 1 1 d . .
C17 C 0.1396(3) 0.2710(2) 0.1299(2) 0.0287(5) Uani 1 1 d . .
H17 H 0.2175 0.3576 0.1988 0.034 Uiso 1 1 calc R U
C18 C -0.1182(3) 0.1877(3) -0.3172(2) 0.0337(5) Uani 1 1 d . .
H18A H -0.1853 0.0954 -0.3351 0.040 Uiso 1 1 calc R U
H18B H -0.1738 0.2186 -0.3855 0.040 Uiso 1 1 calc R U
C19 C -0.3976(3) 0.5027(2) 0.3168(2) 0.0336(5) Uani 1 1 d . .
H19 H -0.4806 0.5446 0.3734 0.040 Uiso 1 1 calc R U
C20 C -0.1418(3) 0.2948(2) -0.1775(2) 0.0297(5) Uani 1 1 d . .
H20A H -0.1121 0.3917 -0.1701 0.036 Uiso 1 1 calc R U
H20B H -0.2687 0.2825 -0.1670 0.036 Uiso 1 1 calc R U
C21 C -0.1558(3) 0.3588(2) 0.2692(2) 0.0266(5) Uani 1 1 d . .
C22 C -0.2752(3) 0.4592(2) 0.1160(2) 0.0318(5) Uani 1 1 d . .
H22 H -0.2737 0.4733 0.0362 0.038 Uiso 1 1 calc R U
C23 C -0.2773(3) 0.4236(2) 0.3515(2) 0.0302(5) Uani 1 1 d . .
C24 C 0.1924(3) 0.1647(2) -0.2233(2) 0.0255(5) Uani 1 1 d . .
C25 C -0.3957(3) 0.5201(2) 0.1991(2) 0.0328(5) Uani 1 1 d . .
H25 H -0.4777 0.5743 0.1752 0.039 Uiso 1 1 calc R U
C26 C -0.1558(3) 0.3770(2) 0.1489(2) 0.0273(5) Uani 1 1 d . .

loop_
_atom_site_aniso_label
_atom_site_aniso_U_11
_atom_site_aniso_U_22
_atom_site_aniso_U_33
_atom_site_aniso_U_23
_atom_site_aniso_U_13
_atom_site_aniso_U_12
O1 0.0329(9) 0.0332(8) 0.0309(8) 0.0168(7) 0.0032(7) 0.0118(7)
O2 0.0409(10) 0.0516(10) 0.0282(8) 0.0170(8) 0.0121(7) 0.0154(8)
O3 0.0377(9) 0.0540(10) 0.0292(8) 0.0219(8) 0.0150(7) 0.0160(8)
O4 0.0385(10) 0.0518(10) 0.0362(9) 0.0275(8) 0.0095(7) 0.0097(8)
O5 0.0380(9) 0.0519(10) 0.0278(8) 0.0213(8) 0.0096(7) 0.0117(8)
C6 0.0313(12) 0.0302(11) 0.0279(11) 0.0135(9) 0.0115(9) 0.0070(9)
C7 0.0324(12) 0.0308(11) 0.0249(11) 0.0152(9) 0.0073(9) 0.0062(9)
C8 0.0311(12) 0.0366(12) 0.0293(11) 0.0169(10) 0.0061(9) 0.0099(10)
C9 0.0286(12) 0.0347(11) 0.0267(11) 0.0156(9) 0.0079(9) 0.0092(9)
C10 0.0335(13) 0.0405(13) 0.0308(12) 0.0151(10) 0.0035(10) 0.0093(10)
C11 0.0271(11) 0.0280(10) 0.0295(11) 0.0154(9) 0.0066(9) 0.0076(9)
C12 0.0292(11) 0.0347(11) 0.0248(10) 0.0153(9) 0.0039(9) 0.0090(9)
C13 0.0273(11) 0.0272(10) 0.0281(11) 0.0135(9) 0.0080(9) 0.0067(9)
C14 0.0281(11) 0.0335(11) 0.0228(10) 0.0133(9) 0.0041(9) 0.0044(9)
C15 0.0286(12) 0.0339(11) 0.0325(12) 0.0160(10) 0.0075(9) 0.0104(9)
C16 0.0287(11) 0.0308(11) 0.0292(11) 0.0159(9) 0.0082(9) 0.0106(9)
C17 0.0286(11) 0.0319(11) 0.0252(11) 0.0114(9) 0.0039(9) 0.0062(9)
C18 0.0303(12) 0.0486(13) 0.0277(11) 0.0210(11) 0.0041(9) 0.0093(10)
C19 0.0290(12) 0.0311(11) 0.0354(12) 0.0066(10) 0.0098(10) 0.0080(10)
C20 0.0260(11) 0.0378(12) 0.0308(11) 0.0187(10) 0.0068(9) 0.0080(9)
C21 0.0253(11) 0.0258(10) 0.0266(11) 0.0087(9) 0.0036(9) 0.0055(9)
C22 0.0314(12) 0.0336(11) 0.0345(12) 0.0169(10) 0.0076(10) 0.0093(10)
C23 0.0277(11) 0.0337(11) 0.0253(11) 0.0082(9) 0.0058(9) 0.0024(9)
C24 0.0273(11) 0.0280(10) 0.0252(10) 0.0139(9) 0.0068(9) 0.0068(9)
C25 0.0286(12) 0.0314(11) 0.0395(13) 0.0144(10) 0.0079(10) 0.0098(10)
C26 0.0272(11) 0.0295(11) 0.0266(11) 0.0123(9) 0.0058(9) 0.0064(9)

loop_
_atom_type_symbol
_atom_type_description
_atom_type_scat_dispersion_real
_atom_type_scat_dispersion_imag
_atom_type_scat_source
C C 0.0033 0.0016
;
International Tables for Crystallography
(Vol. C, Tables 4.2.6.8 and 6.1.1.4)
;
H H 0.0000 0.0000
;
International Tables for Crystallography
(Vol. C, Table 6.1.1.4)
;
O O 0.0106 0.0060
;
International Tables for Crystallography
(Vol. C, Tables 4.2.6.8 and 6.1.1.4)
;

loop_
_geom_angle_atom_site_label_1
_geom_angle_atom_site_label_2
_geom_angle_atom_site_label_3
_geom_angle
C10 O1 C12 116.42(17)
C23 O2 H2 109.5
C6 O3 H3 109.5
C14 O4 H4 109.5
O3 C6 C15 118.85(19)
O3 C6 C24 121.15(19)
C15 C6 C24 119.98(19)
O5 C7 C24 121.6(2)
O5 C7 C18 121.69(19)
C24 C7 C18 116.51(18)
C9 C8 C15 120.1(2)
C9 C8 H8 120.0
C15 C8 H8 120.0
C8 C9 C13 118.28(19)
C8 C9 C17 133.8(2)
C13 C9 C17 107.48(18)
O1 C10 H10A 109.5
O1 C10 H10B 109.5
H10A C10 H10B 109.5
O1 C10 H10C 109.5
H10A C10 H10C 109.5
H10B C10 H10C 109.5
C16 C11 C13 107.82(19)
C16 C11 C20 134.00(19)
C13 C11 C20 118.10(18)
O1 C12 C14 111.84(17)
O1 C12 C17 115.16(18)
C14 C12 C17 108.34(17)
O1 C12 H12 107.0
C14 C12 H12 107.0
C17 C12 H12 107.0
C24 C13 C9 123.35(19)
C24 C13 C11 125.2(2)
C9 C13 C11 111.27(19)
O4 C14 C21 108.70(17)
O4 C14 C12 110.84(17)
C21 C14 C12 113.86(17)
O4 C14 H14 107.7
C21 C14 H14 107.7
C12 C14 H14 107.7
C6 C15 C8 121.0(2)
C6 C15 H15 119.5
C8 C15 H15 119.5
C11 C16 C26 131.0(2)
C11 C16 C17 110.52(18)
C26 C16 C17 118.33(18)
C9 C17 C16 102.90(17)
C9 C17 C12 118.98(18)
C16 C17 C12 106.56(18)
C9 C17 H17 109.3
C16 C17 H17 109.3
C12 C17 H17 109.3
C7 C18 C20 115.73(19)
C7 C18 H18A 108.3
C20 C18 H18A 108.3
C7 C18 H18B 108.3
C20 C18 H18B 108.3
H18A C18 H18B 107.4
C25 C19 C23 119.5(2)
C25 C19 H19 120.2
C23 C19 H19 120.2
C11 C20 C18 111.04(17)
C11 C20 H20A 109.4
C18 C20 H20A 109.4
C11 C20 H20B 109.4
C18 C20 H20B 109.4
H20A C20 H20B 108.0
C23 C21 C26 118.4(2)
C23 C21 C14 120.13(19)
C26 C21 C14 121.48(18)
C25 C22 C26 120.3(2)
C25 C22 H22 119.8
C26 C22 H22 119.8
O2 C23 C19 117.1(2)
O2 C23 C21 121.4(2)
C19 C23 C21 121.5(2)
C13 C24 C6 117.29(19)
C13 C24 C7 118.47(19)
C6 C24 C7 124.20(19)
C19 C25 C22 120.6(2)
C19 C25 H25 119.7
C22 C25 H25 119.7
C22 C26 C21 119.70(19)
C22 C26 C16 122.2(2)
C21 C26 C16 118.06(19)

loop_
_geom_bond_atom_site_label_1
_geom_bond_atom_site_label_2
_geom_bond_distance
O1 C10 1.421(3)
O1 C12 1.427(2)
O2 C23 1.374(3)
O2 H2 0.8400
O3 C6 1.358(2)
O3 H3 0.8400
O4 C14 1.427(3)
O4 H4 0.8400
O5 C7 1.248(2)
C6 C15 1.392(3)
C6 C24 1.415(3)
C7 C24 1.447(3)
C7 C18 1.506(3)
C8 C9 1.388(3)
C8 C15 1.397(3)
C8 H8 0.9500
C9 C13 1.395(3)
C9 C17 1.511(3)
C10 H10A 0.9800
C10 H10B 0.9800
C10 H10C 0.9800
C11 C16 1.366(3)
C11 C13 1.449(3)
C11 C20 1.502(3)
C12 C14 1.528(3)
C12 C17 1.530(3)
C12 H12 1.0000
C13 C24 1.392(3)
C14 C21 1.518(3)
C14 H14 1.0000
C15 H15 0.9500
C16 C26 1.462(3)
C16 C17 1.524(3)
C17 H17 1.0000
C18 C20 1.544(3)
C18 H18A 0.9900
C18 H18B 0.9900
C19 C25 1.383(3)
C19 C23 1.389(3)
C19 H19 0.9500
C20 H20A 0.9900
C20 H20B 0.9900
C21 C23 1.397(3)
C21 C26 1.415(3)
C22 C25 1.385(3)
C22 C26 1.401(3)
C22 H22 0.9500
C25 H25 0.9500

loop_
_geom_hbond_atom_site_label_D
_geom_hbond_atom_site_label_H
_geom_hbond_atom_site_label_A
_geom_hbond_site_symmetry_A
_geom_hbond_distance_DA
_geom_hbond_distance_DH
_geom_hbond_distance_HA
_geom_hbond_angle_DHA
_geom_hbond_publ_flag
O2 H2 O4 . 2.617(2) 0.840 1.896 143.1 no
O3 H3 O5 . 2.699(3) 0.840 1.970 144.7 no
O4 H4 O5 1_556 2.778(3) 0.840 1.939 176.4 no

loop_
_geom_torsion_atom_site_label_1
_geom_torsion_atom_site_label_2
_geom_torsion_atom_site_label_3
_geom_torsion_atom_site_label_4
_geom_torsion
C15 C8 C9 C13 -0.3(3)
C15 C8 C9 C17 -171.9(2)
C10 O1 C12 C14 -65.3(2)
C10 O1 C12 C17 59.0(2)
C8 C9 C13 C24 1.4(3)
C17 C9 C13 C24 175.06(19)
C8 C9 C13 C11 -174.36(19)
C17 C9 C13 C11 -0.7(2)
C16 C11 C13 C24 -174.8(2)
C20 C11 C13 C24 2.3(3)
C16 C11 C13 C9 0.8(3)
C20 C11 C13 C9 177.96(19)
O1 C12 C14 O4 -59.6(2)
C17 C12 C14 O4 172.37(17)
O1 C12 C14 C21 177.44(17)
C17 C12 C14 C21 49.4(2)
O3 C6 C15 C8 177.8(2)
C24 C6 C15 C8 -1.1(3)
C9 C8 C15 C6 0.1(3)
C13 C11 C16 C26 -176.2(2)
C20 C11 C16 C26 7.3(4)
C13 C11 C16 C17 -0.6(2)
C20 C11 C16 C17 -177.1(2)
C8 C9 C17 C16 172.6(2)
C13 C9 C17 C16 0.3(2)
C8 C9 C17 C12 -70.0(3)
C13 C9 C17 C12 117.8(2)
C11 C16 C17 C9 0.2(2)
C26 C16 C17 C9 176.42(19)
C11 C16 C17 C12 -125.7(2)
C26 C16 C17 C12 50.5(2)
O1 C12 C17 C9 54.0(3)
C14 C12 C17 C9 -179.91(18)
O1 C12 C17 C16 169.55(17)
C14 C12 C17 C16 -64.4(2)
O5 C7 C18 C20 -145.4(2)
C24 C7 C18 C20 39.6(3)
C16 C11 C20 C18 -160.1(2)
C13 C11 C20 C18 23.7(3)
C7 C18 C20 C11 -44.0(3)
O4 C14 C21 C23 41.6(3)
C12 C14 C21 C23 165.65(19)
O4 C14 C21 C26 -140.8(2)
C12 C14 C21 C26 -16.7(3)
C25 C19 C23 O2 178.0(2)
C25 C19 C23 C21 -1.0(3)
C26 C21 C23 O2 -178.20(19)
C14 C21 C23 O2 -0.5(3)
C26 C21 C23 C19 0.8(3)
C14 C21 C23 C19 178.5(2)
C9 C13 C24 C6 -2.3(3)
C11 C13 C24 C6 172.9(2)
C9 C13 C24 C7 175.9(2)
C11 C13 C24 C7 -9.0(3)
O3 C6 C24 C13 -176.80(19)
C15 C6 C24 C13 2.0(3)
O3 C6 C24 C7 5.2(3)
C15 C6 C24 C7 -175.9(2)
O5 C7 C24 C13 172.5(2)
C18 C7 C24 C13 -12.4(3)
O5 C7 C24 C6 -9.5(3)
C18 C7 C24 C6 165.5(2)
C23 C19 C25 C22 0.1(3)
C26 C22 C25 C19 1.1(3)
C25 C22 C26 C21 -1.4(3)
C25 C22 C26 C16 -178.4(2)
C23 C21 C26 C22 0.4(3)
C14 C21 C26 C22 -177.2(2)
C23 C21 C26 C16 177.61(19)
C14 C21 C26 C16 0.0(3)
C11 C16 C26 C22 -25.7(4)
C17 C16 C26 C22 159.1(2)
C11 C16 C26 C21 157.2(2)
C17 C16 C26 C21 -18.0(3)
